data_4113407
loop_
_publ_author_name
'Ting Bin Wen'
'Sze Ming Ng'
'Wai Yiu Hung'
'Zhong Yuan Zhou'
'Man Fung Lo'
'Lai-Yung Shek'
'Ian D. Williams'
'Zhenyang Lin'
'Guochen Jia'

_publ_section_title
;
 Protonation and Bromination of an Osmabenzyne: Reactions Leading to the
 Formation of New Metallabenzynes
;
_journal_name_full 'Journal of the American Chemical Society'
_journal_page_first 884
_journal_page_last 885
_journal_paper_doi 10.1021/ja029110r
_journal_volume 125
_journal_year 2003
_chemical_formula_moiety 'C48 H54 Cl O Os P2 Si2, B F4, 2(CH2 Cl2)'
_chemical_formula_sum 'C50 H58 B Cl5 F4 O Os P2 Si2'
_chemical_formula_weight 1247.34
_chemical_name_systematic
; 
 ? 
;
_space_group_IT_number 2
_symmetry_cell_setting triclinic
_symmetry_space_group_name_Hall '-P 1'
_symmetry_space_group_name_H-M 'P -1'
_atom_sites_solution_hydrogens geom
_atom_sites_solution_primary direct
_atom_sites_solution_secondary difmap
_audit_creation_method SHELXL-97
_cell_angle_alpha 80.135(3)
_cell_angle_beta 78.298(2)
_cell_angle_gamma 88.082(2)
_cell_formula_units_Z 2
_cell_length_a 12.1352(15)
_cell_length_b 13.9997(16)
_cell_length_c 17.118(2)
_cell_measurement_reflns_used CCD
_cell_measurement_temperature 293(2)
_cell_measurement_theta_max 27.5
_cell_measurement_theta_min 1
_cell_volume 2805.6(6)
_computing_structure_refinement 'SHELXL-97 (Sheldrick, 1997)'
_computing_structure_solution 'SHELXS-97 (Sheldrick, 1990)'
_diffrn_ambient_temperature 293(2)
_diffrn_measured_fraction_theta_full 0.986
_diffrn_measured_fraction_theta_max 0.986
_diffrn_measurement_device_type 'Bruker Smart CCD Area Detector'
_diffrn_measurement_method \w
_diffrn_radiation_monochromator graphite
_diffrn_radiation_source 'fine-focus sealed tube'
_diffrn_radiation_type MoK\a
_diffrn_radiation_wavelength 0.71073
_diffrn_reflns_av_R_equivalents 0.0220
_diffrn_reflns_av_sigmaI/netI 0.0524
_diffrn_reflns_limit_h_max 15
_diffrn_reflns_limit_h_min -15
_diffrn_reflns_limit_k_max 18
_diffrn_reflns_limit_k_min -9
_diffrn_reflns_limit_l_max 21
_diffrn_reflns_limit_l_min -22
_diffrn_reflns_number 19130
_diffrn_reflns_theta_full 27.51
_diffrn_reflns_theta_max 27.51
_diffrn_reflns_theta_min 1.76
_exptl_absorpt_coefficient_mu 2.658
_exptl_absorpt_correction_T_max 0.935674
_exptl_absorpt_correction_T_min 0.757176
_exptl_absorpt_correction_type 'empirical based on SADABS'
_exptl_absorpt_process_details SADABS
_exptl_crystal_colour Purplish-red
_exptl_crystal_density_diffrn 1.477
_exptl_crystal_description block-shaped
_exptl_crystal_F_000 1252
_exptl_crystal_size_max 0.20
_exptl_crystal_size_mid 0.18
_exptl_crystal_size_min 0.12
_refine_diff_density_max 1.437
_refine_diff_density_min -0.976
_refine_diff_density_rms 0.110
_refine_ls_extinction_method none
_refine_ls_goodness_of_fit_ref 0.994
_refine_ls_hydrogen_treatment mixed
_refine_ls_matrix_type full
_refine_ls_number_parameters 584
_refine_ls_number_reflns 12719
_refine_ls_number_restraints 49
_refine_ls_restrained_S_all 1.099
_refine_ls_R_factor_all 0.0520
_refine_ls_R_factor_gt 0.0402
_refine_ls_shift/su_max 0.008
_refine_ls_shift/su_mean 0.000
_refine_ls_structure_factor_coef Fsqd
_refine_ls_weighting_details 'calc w=1/[\s^2^(Fo^2^)+(0.0637P)^2^+0.0000P] where P=(Fo^2^+2Fc^2^)/3'
_refine_ls_weighting_scheme calc
_refine_ls_wR_factor_gt 0.1025
_refine_ls_wR_factor_ref 0.1081
_reflns_number_gt 10448
_reflns_number_total 12719
_reflns_threshold_expression >2sigma(I)
_cod_data_source_file ja029110r-2_s2_1.cif
_cod_data_source_block complex2
_cod_original_cell_volume 2805.5(6)
_cod_database_code 4113407

loop_
_symmetry_equiv_pos_as_xyz
'x, y, z'
'-x, -y, -z'

loop_
_atom_site_label
_atom_site_type_symbol
_atom_site_fract_x
_atom_site_fract_y
_atom_site_fract_z
_atom_site_U_iso_or_equiv
_atom_site_adp_type
_atom_site_occupancy
_atom_site_symmetry_multiplicity
_atom_site_calc_flag
_atom_site_refinement_flags
_atom_site_disorder_assembly
_atom_site_disorder_group
Os1 Os 0.743162(14) 0.715550(13) -0.316089(11) 0.03102(7) Uani 1 1 d . . .
Cl1 Cl 0.94553(10) 0.73935(9) -0.37077(8) 0.0412(3) Uani 1 1 d . . .
P1 P 0.78857(10) 0.68370(9) -0.18272(8) 0.0349(3) Uani 1 1 d . . .
P2 P 0.73071(10) 0.74948(9) -0.45745(8) 0.0350(3) Uani 1 1 d . . .
O1 O 0.7920(3) 0.5631(2) -0.3257(2) 0.0439(8) Uani 1 1 d . . .
H1A H 0.8163 0.5501 -0.3718 0.053 Uiso 1 1 d . . .
H1B H 0.7776 0.5044 -0.2962 0.053 Uiso 1 1 d . . .
Si1 Si 0.56822(15) 0.99582(12) -0.24725(11) 0.0543(4) Uani 1 1 d . . .
Si2 Si 0.35334(14) 0.62707(14) -0.25302(12) 0.0625(5) Uani 1 1 d . . .
C1 C 0.6651(4) 0.8171(4) -0.2892(3) 0.0362(10) Uani 1 1 d . . .
C2 C 0.5693(4) 0.8628(4) -0.2555(3) 0.0420(12) Uani 1 1 d . . .
C3 C 0.4766(4) 0.7973(4) -0.2348(3) 0.0498(14) Uani 1 1 d . . .
C4 C 0.4819(4) 0.7027(4) -0.2566(3) 0.0462(13) Uani 1 1 d . . .
C5 C 0.5849(4) 0.6629(4) -0.2866(3) 0.0383(11) Uani 1 1 d . . .
H5 H 0.5785 0.6054 -0.3014 0.046 Uiso 1 1 d R . .
C6 C 0.3687(5) 0.8304(6) -0.1864(5) 0.082(2) Uani 1 1 d . . .
H6A H 0.3128 0.7806 -0.1765 0.123 Uiso 1 1 calc R . .
H6B H 0.3429 0.8883 -0.2162 0.123 Uiso 1 1 calc R . .
H6C H 0.3817 0.8435 -0.1358 0.123 Uiso 1 1 calc R . .
C7 C 0.5466(8) 1.0147(6) -0.1394(5) 0.096(3) Uani 1 1 d . . .
H7A H 0.5464 1.0829 -0.1377 0.144 Uiso 1 1 calc R . .
H7B H 0.6063 0.9840 -0.1153 0.144 Uiso 1 1 calc R . .
H7C H 0.4758 0.9870 -0.1100 0.144 Uiso 1 1 calc R . .
C8 C 0.7054(6) 1.0487(5) -0.3026(5) 0.077(2) Uani 1 1 d . . .
H8A H 0.7064 1.1164 -0.2994 0.115 Uiso 1 1 calc R . .
H8B H 0.7164 1.0409 -0.3583 0.115 Uiso 1 1 calc R . .
H8C H 0.7647 1.0162 -0.2789 0.115 Uiso 1 1 calc R . .
C9 C 0.4562(6) 1.0578(6) -0.2969(5) 0.084(2) Uani 1 1 d . . .
H9A H 0.4553 1.1255 -0.2932 0.126 Uiso 1 1 calc R . .
H9B H 0.3845 1.0295 -0.2704 0.126 Uiso 1 1 calc R . .
H9C H 0.4711 1.0504 -0.3528 0.126 Uiso 1 1 calc R . .
C10 C 0.3897(7) 0.5480(6) -0.3308(5) 0.094(3) Uani 1 1 d . . .
H10A H 0.4519 0.5071 -0.3201 0.141 Uiso 1 1 calc R . .
H10B H 0.4102 0.5873 -0.3833 0.141 Uiso 1 1 calc R . .
H10C H 0.3260 0.5085 -0.3295 0.141 Uiso 1 1 calc R . .
C11 C 0.3092(8) 0.5496(7) -0.1509(5) 0.108(3) Uani 1 1 d . . .
H11A H 0.3715 0.5105 -0.1378 0.162 Uiso 1 1 calc R . .
H11B H 0.2480 0.5084 -0.1519 0.162 Uiso 1 1 calc R . .
H11C H 0.2854 0.5904 -0.1109 0.162 Uiso 1 1 calc R . .
C12 C 0.2319(6) 0.7013(7) -0.2814(7) 0.110(3) Uani 1 1 d . . .
H12A H 0.1698 0.6593 -0.2787 0.165 Uiso 1 1 calc R . .
H12B H 0.2537 0.7364 -0.3354 0.165 Uiso 1 1 calc R . .
H12C H 0.2098 0.7462 -0.2445 0.165 Uiso 1 1 calc R . .
C13 C 0.8858(4) 0.7702(4) -0.1656(3) 0.0432(12) Uani 1 1 d . . .
C14 C 0.9473(7) 0.7454(5) -0.1039(5) 0.075(2) Uani 1 1 d . . .
H14A H 0.9434 0.6825 -0.0752 0.090 Uiso 1 1 calc R . .
C15 C 1.0131(8) 0.8127(6) -0.0856(5) 0.093(3) Uani 1 1 d . . .
H15A H 1.0516 0.7960 -0.0434 0.112 Uiso 1 1 calc R . .
C16 C 1.0220(7) 0.9051(6) -0.1296(5) 0.086(2) Uani 1 1 d . . .
H16A H 1.0675 0.9506 -0.1177 0.104 Uiso 1 1 calc R . .
C17 C 0.9650(6) 0.9298(5) -0.1898(5) 0.0710(19) Uani 1 1 d . . .
H17A H 0.9706 0.9925 -0.2190 0.085 Uiso 1 1 calc R . .
C18 C 0.8973(5) 0.8614(4) -0.2089(4) 0.0525(14) Uani 1 1 d . . .
H18A H 0.8600 0.8787 -0.2516 0.063 Uiso 1 1 calc R . .
C19 C 0.6654(5) 0.6902(4) -0.1024(3) 0.0478(13) Uani 1 1 d . . .
C20 C 0.6526(6) 0.7644(6) -0.0575(4) 0.074(2) Uani 1 1 d . . .
H20A H 0.7076 0.8120 -0.0671 0.089 Uiso 1 1 calc R . .
C21 C 0.5561(8) 0.7669(8) 0.0025(5) 0.103(3) Uani 1 1 d . . .
H21A H 0.5473 0.8167 0.0329 0.124 Uiso 1 1 calc R . .
C22 C 0.4746(8) 0.6979(9) 0.0173(5) 0.107(3) Uani 1 1 d . . .
H22A H 0.4108 0.7001 0.0577 0.128 Uiso 1 1 calc R . .
C23 C 0.4876(6) 0.6267(7) -0.0272(5) 0.089(3) Uani 1 1 d . . .
H23A H 0.4324 0.5792 -0.0168 0.107 Uiso 1 1 calc R . .
C24 C 0.5807(5) 0.6221(5) -0.0878(4) 0.0624(17) Uani 1 1 d . . .
H24A H 0.5865 0.5731 -0.1188 0.075 Uiso 1 1 calc R . .
C25 C 0.8556(4) 0.5679(4) -0.1534(3) 0.0404(11) Uani 1 1 d . . .
C26 C 0.8237(6) 0.5106(5) -0.0778(4) 0.0620(17) Uani 1 1 d . . .
H26A H 0.7607 0.5270 -0.0416 0.074 Uiso 1 1 calc R . .
C27 C 0.8861(7) 0.4291(6) -0.0566(5) 0.088(3) Uani 1 1 d . . .
H27A H 0.8648 0.3909 -0.0059 0.105 Uiso 1 1 calc R . .
C28 C 0.9776(7) 0.4046(5) -0.1088(5) 0.078(2) Uani 1 1 d . . .
H28A H 1.0180 0.3490 -0.0942 0.093 Uiso 1 1 calc R . .
C29 C 1.0114(6) 0.4617(5) -0.1837(4) 0.0631(17) Uani 1 1 d . . .
H29A H 1.0751 0.4452 -0.2192 0.076 Uiso 1 1 calc R . .
C30 C 0.9509(5) 0.5423(4) -0.2055(4) 0.0479(13) Uani 1 1 d . . .
H30A H 0.9739 0.5806 -0.2560 0.057 Uiso 1 1 calc R . .
C31 C 0.8014(4) 0.6551(4) -0.5107(3) 0.0420(12) Uani 1 1 d . . .
C32 C 0.7551(5) 0.5629(4) -0.4951(4) 0.0517(14) Uani 1 1 d . . .
H32A H 0.6850 0.5512 -0.4612 0.062 Uiso 1 1 calc R . .
C33 C 0.8121(7) 0.4881(5) -0.5294(4) 0.0694(19) Uani 1 1 d . . .
H33A H 0.7808 0.4263 -0.5178 0.083 Uiso 1 1 calc R . .
C34 C 0.9135(7) 0.5050(6) -0.5798(4) 0.075(2) Uani 1 1 d . . .
H34A H 0.9508 0.4550 -0.6037 0.091 Uiso 1 1 calc R . .
C35 C 0.9623(6) 0.5961(6) -0.5961(4) 0.071(2) Uani 1 1 d . . .
H35A H 1.0324 0.6068 -0.6302 0.086 Uiso 1 1 calc R . .
C36 C 0.9065(5) 0.6713(5) -0.5615(4) 0.0543(14) Uani 1 1 d . . .
H36A H 0.9393 0.7325 -0.5723 0.065 Uiso 1 1 calc R . .
C37 C 0.7907(4) 0.8649(4) -0.5150(3) 0.0398(11) Uani 1 1 d . . .
C38 C 0.7840(5) 0.8879(5) -0.5955(4) 0.0551(15) Uani 1 1 d . . .
H38A H 0.7526 0.8436 -0.6195 0.066 Uiso 1 1 calc R . .
C39 C 0.8232(5) 0.9759(5) -0.6410(4) 0.0670(18) Uani 1 1 d . . .
H39A H 0.8197 0.9901 -0.6956 0.080 Uiso 1 1 calc R . .
C40 C 0.8677(5) 1.0427(5) -0.6049(4) 0.0638(18) Uani 1 1 d . . .
H40A H 0.8938 1.1020 -0.6354 0.077 Uiso 1 1 calc R . .
C41 C 0.8735(5) 1.0222(4) -0.5251(4) 0.0581(16) Uani 1 1 d . . .
H41A H 0.9023 1.0680 -0.5011 0.070 Uiso 1 1 calc R . .
C42 C 0.8356(4) 0.9312(4) -0.4786(4) 0.0470(13) Uani 1 1 d . . .
H42A H 0.8408 0.9162 -0.4244 0.056 Uiso 1 1 calc R . .
C43 C 0.5887(4) 0.7608(4) -0.4800(3) 0.0445(12) Uani 1 1 d . . .
C44 C 0.5482(5) 0.7073(5) -0.5290(4) 0.0565(15) Uani 1 1 d . . .
H44A H 0.5939 0.6604 -0.5517 0.068 Uiso 1 1 calc R . .
C45 C 0.4412(6) 0.7221(6) -0.5449(4) 0.071(2) Uani 1 1 d . . .
H45A H 0.4148 0.6848 -0.5772 0.086 Uiso 1 1 calc R . .
C46 C 0.3753(6) 0.7913(7) -0.5130(5) 0.085(2) Uani 1 1 d . . .
H46A H 0.3029 0.8009 -0.5229 0.102 Uiso 1 1 calc R . .
C47 C 0.4146(6) 0.8480(6) -0.4656(5) 0.082(2) Uani 1 1 d . . .
H47A H 0.3695 0.8967 -0.4452 0.098 Uiso 1 1 calc R . .
C48 C 0.5203(5) 0.8321(5) -0.4489(4) 0.0628(17) Uani 1 1 d . . .
H48A H 0.5462 0.8696 -0.4165 0.075 Uiso 1 1 calc R . .
B1 B 0.6438(9) 0.3569(6) -0.2558(5) 0.113(4) Uani 1 1 d D . .
F1 F 0.5397(12) 0.3975(13) -0.2249(12) 0.288(11) Uiso 0.55 1 d PD A 1
F2 F 0.6820(12) 0.3824(10) -0.3321(7) 0.155(5) Uiso 0.55 1 d PD A 1
F3 F 0.6286(9) 0.2655(7) -0.2229(6) 0.110(3) Uiso 0.55 1 d PD A 1
F4 F 0.7145(8) 0.3987(7) -0.2170(5) 0.095(3) Uiso 0.55 1 d PD A 1
F1A F 0.6199(10) 0.4140(8) -0.3271(6) 0.101(3) Uiso 0.45 1 d PD A 2
F2A F 0.7445(13) 0.3133(12) -0.2921(10) 0.197(8) Uiso 0.45 1 d PD A 2
F3A F 0.5696(11) 0.2892(9) -0.2294(8) 0.125(5) Uiso 0.45 1 d PD A 2
F4A F 0.6580(9) 0.4225(7) -0.2123(6) 0.079(3) Uiso 0.45 1 d PD A 2
C49 C 0.6979(11) -0.2547(9) 0.1734(8) 0.142(4) Uani 1 1 d . . .
H49A H 0.6182 -0.2415 0.1889 0.170 Uiso 1 1 calc R . .
H49B H 0.7059 -0.3076 0.1427 0.170 Uiso 1 1 calc R . .
Cl2 Cl 0.7520(3) -0.2904(2) 0.2596(2) 0.1437(12) Uani 1 1 d . . .
Cl3 Cl 0.7642(4) -0.1519(4) 0.1119(3) 0.1964(18) Uani 1 1 d . . .
C50 C 0.8254(11) 0.1913(12) -0.1392(8) 0.195(7) Uiso 1 1 d D . .
H50A H 0.8064 0.2555 -0.1306 0.234 Uiso 1 1 d R B .
H50B H 0.7784 0.1697 -0.1698 0.234 Uiso 1 1 d R . .
Cl4 Cl 0.7792(8) 0.1219(7) -0.0437(5) 0.214(4) Uiso 0.65 1 d PD B 1
Cl5 Cl 0.9629(7) 0.1757(6) -0.1581(5) 0.209(3) Uiso 0.65 1 d PD B 1
Cl4A Cl 0.8429(19) 0.1064(15) -0.0642(10) 0.274(10) Uiso 0.35 1 d PD B 2
Cl5A Cl 0.9496(8) 0.2000(7) -0.2162(6) 0.129(3) Uiso 0.35 1 d PD B 2

loop_
_atom_site_aniso_label
_atom_site_aniso_U_11
_atom_site_aniso_U_22
_atom_site_aniso_U_33
_atom_site_aniso_U_23
_atom_site_aniso_U_13
_atom_site_aniso_U_12
Os1 0.02991(10) 0.03080(11) 0.03249(11) -0.00727(7) -0.00500(7) 0.00037(7)
Cl1 0.0312(6) 0.0445(7) 0.0464(7) -0.0077(5) -0.0041(5) -0.0002(5)
P1 0.0364(6) 0.0364(7) 0.0320(6) -0.0068(5) -0.0062(5) 0.0015(5)
P2 0.0344(6) 0.0367(7) 0.0344(7) -0.0078(5) -0.0065(5) -0.0001(5)
O1 0.055(2) 0.0329(19) 0.044(2) -0.0087(15) -0.0087(17) 0.0015(16)
Si1 0.0607(10) 0.0467(9) 0.0609(10) -0.0229(8) -0.0160(8) 0.0177(8)
Si2 0.0385(8) 0.0751(13) 0.0673(12) 0.0061(9) -0.0076(8) -0.0180(8)
C1 0.041(3) 0.035(3) 0.035(3) -0.008(2) -0.010(2) -0.005(2)
C2 0.044(3) 0.042(3) 0.040(3) -0.011(2) -0.007(2) 0.010(2)
C3 0.037(3) 0.062(4) 0.047(3) -0.011(3) -0.002(2) 0.010(2)
C4 0.037(3) 0.051(3) 0.046(3) -0.001(2) -0.003(2) -0.005(2)
C5 0.039(3) 0.033(3) 0.042(3) -0.004(2) -0.009(2) -0.007(2)
C6 0.047(4) 0.084(5) 0.101(6) -0.021(4) 0.019(4) 0.008(3)
C7 0.127(8) 0.091(6) 0.076(5) -0.039(5) -0.017(5) 0.015(5)
C8 0.078(5) 0.045(4) 0.109(6) -0.020(4) -0.016(4) 0.004(3)
C9 0.080(5) 0.072(5) 0.103(6) -0.013(4) -0.032(5) 0.029(4)
C10 0.075(5) 0.115(7) 0.096(6) -0.010(5) -0.025(4) -0.046(5)
C11 0.101(6) 0.134(8) 0.077(6) 0.016(5) -0.005(5) -0.067(6)
C12 0.054(4) 0.134(8) 0.139(8) 0.000(6) -0.032(5) -0.004(5)
C13 0.046(3) 0.043(3) 0.044(3) -0.013(2) -0.011(2) -0.001(2)
C14 0.096(5) 0.063(4) 0.077(5) -0.003(4) -0.050(4) -0.010(4)
C15 0.118(7) 0.081(6) 0.102(6) -0.011(5) -0.072(6) -0.018(5)
C16 0.094(6) 0.077(6) 0.103(6) -0.025(5) -0.042(5) -0.030(4)
C17 0.088(5) 0.046(4) 0.082(5) -0.011(3) -0.024(4) -0.018(3)
C18 0.061(4) 0.049(3) 0.050(3) -0.010(3) -0.014(3) -0.005(3)
C19 0.049(3) 0.057(4) 0.035(3) -0.006(2) -0.005(2) 0.010(3)
C20 0.076(5) 0.092(6) 0.052(4) -0.024(4) -0.003(3) 0.019(4)
C21 0.099(7) 0.142(9) 0.067(5) -0.046(6) 0.005(5) 0.048(6)
C22 0.068(5) 0.177(11) 0.058(5) -0.011(6) 0.014(4) 0.037(6)
C23 0.054(4) 0.135(8) 0.059(5) 0.017(5) 0.005(4) 0.001(4)
C24 0.052(3) 0.080(5) 0.045(3) 0.005(3) 0.000(3) -0.001(3)
C25 0.038(3) 0.039(3) 0.044(3) -0.006(2) -0.008(2) 0.002(2)
C26 0.063(4) 0.057(4) 0.055(4) 0.007(3) -0.002(3) 0.011(3)
C27 0.094(6) 0.074(5) 0.073(5) 0.027(4) -0.002(4) 0.027(4)
C28 0.088(5) 0.060(4) 0.083(5) 0.000(4) -0.024(4) 0.029(4)
C29 0.062(4) 0.065(4) 0.063(4) -0.013(3) -0.015(3) 0.022(3)
C30 0.047(3) 0.047(3) 0.050(3) -0.009(3) -0.010(3) 0.005(2)
C31 0.045(3) 0.048(3) 0.035(3) -0.013(2) -0.009(2) 0.004(2)
C32 0.059(3) 0.052(4) 0.049(3) -0.017(3) -0.014(3) 0.002(3)
C33 0.110(6) 0.048(4) 0.058(4) -0.022(3) -0.026(4) 0.005(4)
C34 0.095(6) 0.076(5) 0.063(4) -0.036(4) -0.021(4) 0.038(4)
C35 0.062(4) 0.094(6) 0.055(4) -0.022(4) -0.001(3) 0.025(4)
C36 0.052(3) 0.061(4) 0.049(3) -0.015(3) -0.005(3) 0.008(3)
C37 0.037(3) 0.038(3) 0.041(3) -0.001(2) -0.007(2) -0.001(2)
C38 0.051(3) 0.063(4) 0.049(3) 0.002(3) -0.012(3) -0.012(3)
C39 0.058(4) 0.081(5) 0.054(4) 0.016(3) -0.012(3) -0.005(3)
C40 0.043(3) 0.055(4) 0.082(5) 0.020(3) -0.011(3) -0.005(3)
C41 0.047(3) 0.043(3) 0.084(5) -0.006(3) -0.016(3) -0.003(3)
C42 0.043(3) 0.045(3) 0.053(3) -0.006(3) -0.009(2) -0.004(2)
C43 0.035(3) 0.053(3) 0.042(3) 0.002(2) -0.006(2) -0.004(2)
C44 0.059(4) 0.064(4) 0.047(3) -0.002(3) -0.017(3) -0.010(3)
C45 0.069(4) 0.085(5) 0.069(5) -0.001(4) -0.041(4) -0.024(4)
C46 0.052(4) 0.122(7) 0.076(5) 0.017(5) -0.027(4) -0.003(4)
C47 0.051(4) 0.114(7) 0.075(5) -0.004(4) -0.015(4) 0.024(4)
C48 0.052(3) 0.084(5) 0.055(4) -0.016(3) -0.015(3) 0.016(3)
B1 0.148(11) 0.067(7) 0.106(9) 0.005(6) 0.007(8) -0.041(7)
C49 0.128(9) 0.135(10) 0.184(13) -0.045(9) -0.068(9) -0.004(8)
Cl2 0.150(3) 0.133(3) 0.153(3) -0.050(2) -0.028(2) 0.031(2)
Cl3 0.156(3) 0.269(5) 0.157(3) -0.011(3) -0.025(3) -0.051(3)

loop_
_atom_type_symbol
_atom_type_description
_atom_type_scat_dispersion_real
_atom_type_scat_dispersion_imag
_atom_type_scat_source
C C 0.0033 0.0016 'International Tables Vol C Tables 4.2.6.8 and 6.1.1.4'
H H 0.0000 0.0000 'International Tables Vol C Tables 4.2.6.8 and 6.1.1.4'
B B 0.0013 0.0007 'International Tables Vol C Tables 4.2.6.8 and 6.1.1.4'
O O 0.0106 0.0060 'International Tables Vol C Tables 4.2.6.8 and 6.1.1.4'
F F 0.0171 0.0103 'International Tables Vol C Tables 4.2.6.8 and 6.1.1.4'
Si Si 0.0817 0.0704 'International Tables Vol C Tables 4.2.6.8 and 6.1.1.4'
P P 0.1023 0.0942 'International Tables Vol C Tables 4.2.6.8 and 6.1.1.4'
Cl Cl 0.1484 0.1585 'International Tables Vol C Tables 4.2.6.8 and 6.1.1.4'
Os Os -1.2165 7.6030 'International Tables Vol C Tables 4.2.6.8 and 6.1.1.4'

loop_
_geom_angle_atom_site_label_1
_geom_angle_atom_site_label_2
_geom_angle_atom_site_label_3
_geom_angle
C1 Os1 C5 78.2(2)
C1 Os1 O1 161.39(18)
C5 Os1 O1 84.42(17)
C1 Os1 P2 95.63(16)
C5 Os1 P2 90.43(15)
O1 Os1 P2 91.05(10)
C1 Os1 P1 89.09(16)
C5 Os1 P1 98.49(15)
O1 Os1 P1 86.94(10)
P2 Os1 P1 170.62(4)
C1 Os1 Cl1 117.16(16)
C5 Os1 Cl1 163.81(15)
O1 Os1 Cl1 80.83(10)
P2 Os1 Cl1 83.25(4)
P1 Os1 Cl1 87.38(4)
C13 P1 C19 103.6(3)
C13 P1 C25 102.1(2)
C19 P1 C25 105.5(2)
C13 P1 Os1 114.37(18)
C19 P1 Os1 112.46(18)
C25 P1 Os1 117.39(17)
C31 P2 C37 106.2(2)
C31 P2 C43 106.3(2)
C37 P2 C43 99.5(2)
C31 P2 Os1 110.52(18)
C37 P2 Os1 116.36(17)
C43 P2 Os1 116.77(17)
C8 Si1 C9 108.2(4)
C8 Si1 C7 108.8(4)
C9 Si1 C7 110.7(4)
C8 Si1 C2 108.2(3)
C9 Si1 C2 108.9(3)
C7 Si1 C2 111.9(3)
C10 Si2 C12 104.6(4)
C10 Si2 C11 109.2(4)
C12 Si2 C11 110.3(4)
C10 Si2 C4 108.3(3)
C12 Si2 C4 113.2(3)
C11 Si2 C4 111.0(3)
C2 C1 Os1 153.8(4)
C1 C2 C3 110.0(5)
C1 C2 Si1 122.0(4)
C3 C2 Si1 127.9(4)
C2 C3 C4 123.5(5)
C2 C3 C6 117.2(5)
C4 C3 C6 119.3(5)
C5 C4 C3 120.3(5)
C5 C4 Si2 115.7(4)
C3 C4 Si2 123.9(4)
C4 C5 Os1 132.8(4)
C18 C13 C14 118.1(5)
C18 C13 P1 121.6(4)
C14 C13 P1 120.3(5)
C15 C14 C13 120.9(7)
C14 C15 C16 119.8(7)
C17 C16 C15 120.1(6)
C16 C17 C18 120.4(7)
C13 C18 C17 120.6(6)
C24 C19 C20 118.8(6)
C24 C19 P1 119.9(5)
C20 C19 P1 121.3(5)
C19 C20 C21 119.2(8)
C22 C21 C20 121.3(9)
C23 C22 C21 118.9(8)
C22 C23 C24 121.8(9)
C23 C24 C19 120.0(7)
C26 C25 C30 118.7(5)
C26 C25 P1 122.9(4)
C30 C25 P1 117.9(4)
C27 C26 C25 119.7(6)
C28 C27 C26 120.7(7)
C27 C28 C29 120.3(6)
C30 C29 C28 119.8(6)
C29 C30 C25 120.9(6)
C32 C31 C36 118.8(5)
C32 C31 P2 119.8(4)
C36 C31 P2 121.1(4)
C33 C32 C31 120.8(6)
C34 C33 C32 119.9(7)
C33 C34 C35 120.6(6)
C34 C35 C36 120.0(7)
C35 C36 C31 119.9(6)
C38 C37 C42 119.8(5)
C38 C37 P2 118.3(4)
C42 C37 P2 121.7(4)
C37 C38 C39 120.9(6)
C38 C39 C40 119.6(6)
C41 C40 C39 120.5(6)
C40 C41 C42 120.1(6)
C37 C42 C41 119.1(6)
C44 C43 C48 118.2(5)
C44 C43 P2 124.8(5)
C48 C43 P2 116.8(4)
C45 C44 C43 121.3(7)
C46 C45 C44 119.4(7)
C45 C46 C47 120.7(7)
C48 C47 C46 119.8(7)
C47 C48 C43 120.6(7)
F2 B1 F3A 120.9(11)
F2 B1 F3 121.4(10)
F3A B1 F3 35.9(7)
F2 B1 F4A 113.8(9)
F3A B1 F4A 121.9(10)
F3 B1 F4A 120.9(9)
F2 B1 F4 106.2(8)
F3A B1 F4 131.4(10)
F3 B1 F4 109.0(9)
F4A B1 F4 32.1(5)
F2 B1 F1 115.8(11)
F3A B1 F1 70.5(9)
F3 B1 F1 101.6(9)
F4A B1 F1 69.6(9)
F4 B1 F1 101.0(9)
F2 B1 F1A 36.6(7)
F3A B1 F1A 109.4(9)
F3 B1 F1A 134.1(9)
F4A B1 F1A 102.6(8)
F4 B1 F1A 115.9(8)
F1 B1 F1A 79.3(10)
F2 B1 F2A 61.2(9)
F3A B1 F2A 107.3(9)
F3 B1 F2A 77.7(9)
F4A B1 F2A 115.1(10)
F4 B1 F2A 83.9(9)
F1 B1 F2A 175.0(12)
F1A B1 F2A 97.6(9)
Cl2 C49 Cl3 112.9(6)
Cl4A C50 Cl5 77.8(10)
Cl4A C50 Cl4 27.8(8)
Cl5 C50 Cl4 104.4(9)
Cl4A C50 Cl5A 108.9(11)
Cl5 C50 Cl5A 34.9(4)
Cl4 C50 Cl5A 136.7(10)

loop_
_geom_bond_atom_site_label_1
_geom_bond_atom_site_label_2
_geom_bond_distance
Os1 C1 1.756(5)
Os1 C5 2.016(5)
Os1 O1 2.221(3)
Os1 P2 2.4194(13)
Os1 P1 2.4206(13)
Os1 Cl1 2.4563(12)
P1 C13 1.817(5)
P1 C19 1.826(5)
P1 C25 1.828(5)
P2 C31 1.825(5)
P2 C37 1.831(5)
P2 C43 1.837(5)
Si1 C8 1.850(7)
Si1 C9 1.860(7)
Si1 C7 1.874(8)
Si1 C2 1.892(5)
Si2 C10 1.852(9)
Si2 C12 1.872(8)
Si2 C11 1.878(8)
Si2 C4 1.899(5)
C1 C2 1.378(7)
C2 C3 1.424(8)
C3 C4 1.433(8)
C3 C6 1.505(8)
C4 C5 1.388(7)
C13 C18 1.359(8)
C13 C14 1.403(8)
C14 C15 1.369(9)
C15 C16 1.377(11)
C16 C17 1.346(10)
C17 C18 1.401(8)
C19 C24 1.381(8)
C19 C20 1.381(9)
C20 C21 1.396(10)
C21 C22 1.362(14)
C22 C23 1.341(12)
C23 C24 1.378(9)
C25 C26 1.388(8)
C25 C30 1.388(7)
C26 C27 1.386(9)
C27 C28 1.351(10)
C28 C29 1.382(9)
C29 C30 1.365(8)
C31 C32 1.387(8)
C31 C36 1.392(8)
C32 C33 1.385(8)
C33 C34 1.354(10)
C34 C35 1.384(11)
C35 C36 1.385(8)
C37 C38 1.379(8)
C37 C42 1.384(7)
C38 C39 1.382(9)
C39 C40 1.384(10)
C40 C41 1.363(9)
C41 C42 1.419(8)
C43 C44 1.383(8)
C43 C48 1.384(8)
C44 C45 1.381(9)
C45 C46 1.353(11)
C46 C47 1.384(11)
C47 C48 1.374(9)
B1 F2 1.286(12)
B1 F3A 1.287(12)
B1 F3 1.309(11)
B1 F4A 1.313(11)
B1 F4 1.384(11)
B1 F1 1.407(12)
B1 F1A 1.417(12)
B1 F2A 1.423(13)
C49 Cl2 1.724(13)
C49 Cl3 1.744(13)
C50 Cl4A 1.637(15)
C50 Cl5 1.649(13)
C50 Cl4 1.747(13)
C50 Cl5A 1.782(13)

loop_
_geom_hbond_atom_site_label_D
_geom_hbond_atom_site_label_H
_geom_hbond_atom_site_label_A
_geom_hbond_distance_DH
_geom_hbond_distance_HA
_geom_hbond_distance_DA
_geom_hbond_angle_DHA
O1 H1B F4 0.89 1.89 2.759(10) 164.0
O1 H1B F4A 0.89 2.05 2.813(10) 143.7
